data_4128603
loop_
_publ_author_name
'Willig, Felix'
'Lang, Johannes'
'Hans, Andreas C.'
'Ringenberg, Mark R.'
'Pfeffer, Daniel'
'Frey, Wolfgang'
'Peters, Ren\'e'

_publ_section_title
;
 Polyfunctional Imidazolium Aryloxide Betaine/Lewis Acid Catalysts as
 Tools for the Asymmetric Synthesis of Disfavored Diastereomers.
;
_journal_issue 30
_journal_name_full 'Journal of the American Chemical Society'
_journal_page_first 12029
_journal_page_last 12043
_journal_paper_doi 10.1021/jacs.9b04902
_journal_volume 141
_journal_year 2019
_chemical_absolute_configuration ad
_chemical_formula_moiety 'C16 H21 N O5'
_chemical_formula_sum 'C16 H21 N O5'
_chemical_formula_weight 307.34
_space_group_IT_number 4
_space_group_name_Hall 'P 2yb'
_space_group_name_H-M_alt 'P 1 21 1'
_symmetry_cell_setting monoclinic
_symmetry_space_group_name_Hall 'P 2yb'
_symmetry_space_group_name_H-M 'P 1 21 1'
_atom_sites_solution_hydrogens geom
_atom_sites_solution_primary direct
_atom_sites_solution_secondary difmap
_audit_creation_method SHELXL-97
_cell_angle_alpha 90.00
_cell_angle_beta 111.408(2)
_cell_angle_gamma 90.00
_cell_formula_units_Z 4
_cell_length_a 12.9997(8)
_cell_length_b 7.5607(5)
_cell_length_c 17.0068(11)
_cell_measurement_reflns_used 5109
_cell_measurement_temperature 130(2)
_cell_measurement_theta_max 65.99
_cell_measurement_theta_min 3.70
_cell_volume 1556.22(17)
_computing_cell_refinement 'Bruker APEXII Software Suite, 2008'
_computing_data_collection 'Bruker APEXII Software Suite, 2008'
_computing_data_reduction 'Bruker APEXII Software Suite, 2008'
_computing_molecular_graphics 'SHELXTL-plus, XP (Sheldrick, 1991)'
_computing_structure_refinement 'SHELXL-97 (Sheldrick, 1997)'
_computing_structure_solution 'SHELXS-97 (Sheldrick, 1990)'
_diffrn_ambient_temperature 130(2)
_diffrn_measured_fraction_theta_full 0.983
_diffrn_measured_fraction_theta_max 0.983
_diffrn_measurement_device_type 'Bruker Kappa APEXII Duo'
_diffrn_measurement_method 'Omega + Phi Scans'
_diffrn_radiation_monochromator Triumph
_diffrn_radiation_source I\mS
_diffrn_radiation_type CuK\a
_diffrn_radiation_wavelength 1.54178
_diffrn_reflns_av_R_equivalents 0.0373
_diffrn_reflns_av_sigmaI/netI 0.0316
_diffrn_reflns_limit_h_max 15
_diffrn_reflns_limit_h_min -14
_diffrn_reflns_limit_k_max 8
_diffrn_reflns_limit_k_min -8
_diffrn_reflns_limit_l_max 19
_diffrn_reflns_limit_l_min -19
_diffrn_reflns_number 21185
_diffrn_reflns_theta_full 65.99
_diffrn_reflns_theta_max 65.99
_diffrn_reflns_theta_min 3.70
_diffrn_standards_decay_% 0
_diffrn_standards_interval_count 0
_diffrn_standards_number 0
_exptl_absorpt_coefficient_mu 0.808
_exptl_absorpt_correction_T_max 0.7528
_exptl_absorpt_correction_T_min 0.6360
_exptl_absorpt_correction_type multi-scan
_exptl_absorpt_process_details 'Blessing, 1995'
_exptl_crystal_colour colourless
_exptl_crystal_density_diffrn 1.312
_exptl_crystal_density_method 'not measured'
_exptl_crystal_description prism
_exptl_crystal_F_000 656
_exptl_crystal_size_max 0.48
_exptl_crystal_size_mid 0.31
_exptl_crystal_size_min 0.17
_refine_diff_density_max 0.229
_refine_diff_density_min -0.132
_refine_diff_density_rms 0.031
_refine_ls_abs_structure_details 'Flack H D (1983), Acta Cryst. A39, 876-881'
_refine_ls_abs_structure_Flack -0.06(11)
_refine_ls_extinction_coef 0.00141(17)
_refine_ls_extinction_expression Fc^*^=kFc[1+0.001xFc^2^\l^3^/sin(2\q)]^-1/4^
_refine_ls_extinction_method SHELXL
_refine_ls_goodness_of_fit_ref 1.029
_refine_ls_hydrogen_treatment mixed
_refine_ls_matrix_type full
_refine_ls_number_parameters 408
_refine_ls_number_reflns 5207
_refine_ls_number_restraints 1
_refine_ls_restrained_S_all 1.029
_refine_ls_R_factor_all 0.0287
_refine_ls_R_factor_gt 0.0281
_refine_ls_shift/su_max 0.001
_refine_ls_shift/su_mean 0.000
_refine_ls_structure_factor_coef Fsqd
_refine_ls_weighting_details 'calc w=1/[\s^2^(Fo^2^)+(0.0375P)^2^+0.3120P] where P=(Fo^2^+2Fc^2^)/3'
_refine_ls_weighting_scheme calc
_refine_ls_wR_factor_gt 0.0742
_refine_ls_wR_factor_ref 0.0747
_reflns_number_gt 5109
_reflns_number_total 5207
_reflns_threshold_expression >2sigma(I)
_cod_data_source_file ja9b04902_si_015.cif
_cod_data_source_block s2534lc
_cod_original_sg_symbol_H-M 'P 21'
_cod_database_code 4128603

loop_
_symmetry_equiv_pos_as_xyz
'x, y, z'
'-x, y+1/2, -z'

loop_
_atom_site_label
_atom_site_type_symbol
_atom_site_fract_x
_atom_site_fract_y
_atom_site_fract_z
_atom_site_U_iso_or_equiv
_atom_site_adp_type
_atom_site_occupancy
_atom_site_symmetry_multiplicity
_atom_site_calc_flag
_atom_site_refinement_flags
O1A O 0.08297(9) 0.29980(14) 0.71099(7) 0.0272(2) Uani 1 1 d .
H1A H 0.0082(17) 0.320(3) 0.6944(12) 0.042(5) Uiso 1 1 d .
N1A N 0.43939(10) 0.16247(19) 0.68518(8) 0.0285(3) Uani 1 1 d .
C1A C 0.23369(11) 0.12976(19) 0.80240(9) 0.0189(3) Uani 1 1 d .
O2A O 0.19351(8) -0.15467(14) 0.85247(6) 0.0259(2) Uani 1 1 d .
C2A C 0.10753(11) 0.16051(19) 0.77142(9) 0.0207(3) Uani 1 1 d .
H2A H 0.0654 0.0505 0.7468 0.025 Uiso 1 1 calc R
O3A O 0.36914(8) -0.06441(14) 0.89312(6) 0.0261(2) Uani 1 1 d .
C3A C 0.08980(12) 0.2172(2) 0.85199(10) 0.0259(3) Uani 1 1 d .
H3A1 H 0.0857 0.1128 0.8858 0.031 Uiso 1 1 calc R
H3A2 H 0.0208 0.2864 0.8381 0.031 Uiso 1 1 calc R
O4A O 0.39056(12) 0.26902(19) 0.63068(9) 0.0505(4) Uani 1 1 d .
C4A C 0.19098(13) 0.3316(2) 0.90035(11) 0.0350(4) Uani 1 1 d .
H4A1 H 0.2193 0.3017 0.9612 0.042 Uiso 1 1 calc R
H4A2 H 0.1713 0.4587 0.8939 0.042 Uiso 1 1 calc R
O5A O 0.51969(9) 0.07729(19) 0.68533(8) 0.0413(3) Uani 1 1 d .
C5A C 0.27847(12) 0.2903(2) 0.86154(9) 0.0258(3) Uani 1 1 d .
H5A1 H 0.3502 0.2611 0.9063 0.031 Uiso 1 1 calc R
H5A2 H 0.2889 0.3932 0.8292 0.031 Uiso 1 1 calc R
C6A C 0.26005(11) -0.0445(2) 0.85138(8) 0.0196(3) Uani 1 1 d .
C7A C 0.40503(13) -0.2287(2) 0.94149(10) 0.0293(3) Uani 1 1 d .
H7A1 H 0.4825 -0.2544 0.9484 0.035 Uiso 1 1 calc R
H7A2 H 0.3584 -0.3281 0.9102 0.035 Uiso 1 1 calc R
C8A C 0.39622(14) -0.2121(3) 1.02636(10) 0.0408(4) Uani 1 1 d .
H8A1 H 0.4423 -0.1135 1.0572 0.061 Uiso 1 1 calc R
H8A2 H 0.4214 -0.3219 1.0581 0.061 Uiso 1 1 calc R
H8A3 H 0.3191 -0.1899 1.0194 0.061 Uiso 1 1 calc R
C9A C 0.27596(11) 0.12584(19) 0.72745(9) 0.0198(3) Uani 1 1 d .
H9A H 0.2477 0.2363 0.6942 0.024 Uiso 1 1 calc R
C10A C 0.40209(12) 0.1358(2) 0.75816(9) 0.0242(3) Uani 1 1 d .
H10A H 0.4287 0.2351 0.7985 0.029 Uiso 1 1 calc R
H10B H 0.4343 0.0251 0.7881 0.029 Uiso 1 1 calc R
C11A C 0.23034(11) -0.0274(2) 0.66652(9) 0.0194(3) Uani 1 1 d .
C12A C 0.14352(12) 0.0028(2) 0.58970(9) 0.0241(3) Uani 1 1 d .
H12A H 0.1135 0.1183 0.5763 0.029 Uiso 1 1 calc R
C13A C 0.10073(12) -0.1344(2) 0.53282(10) 0.0294(4) Uani 1 1 d .
H13A H 0.0416 -0.1121 0.4810 0.035 Uiso 1 1 calc R
C14A C 0.14367(13) -0.3031(2) 0.55118(10) 0.0316(4) Uani 1 1 d .
H14A H 0.1142 -0.3966 0.5121 0.038 Uiso 1 1 calc R
C15A C 0.23019(14) -0.3352(2) 0.62702(10) 0.0310(4) Uani 1 1 d .
H15A H 0.2601 -0.4509 0.6399 0.037 Uiso 1 1 calc R
C16A C 0.27304(12) -0.1981(2) 0.68410(9) 0.0243(3) Uani 1 1 d .
H16A H 0.3323 -0.2211 0.7358 0.029 Uiso 1 1 calc R
O1B O 0.95611(8) 0.79507(14) 0.80653(6) 0.0243(2) Uani 1 1 d .
H1B H 1.0297(17) 0.826(3) 0.8224(11) 0.039(5) Uiso 1 1 d .
N1B N 0.58044(9) 0.65450(17) 0.80266(8) 0.0241(3) Uani 1 1 d .
C1B C 0.80818(10) 0.63126(18) 0.70608(8) 0.0174(3) Uani 1 1 d .
O2B O 0.85299(8) 0.34396(14) 0.66135(6) 0.0259(2) Uani 1 1 d .
C2B C 0.93495(11) 0.65735(18) 0.74522(8) 0.0185(3) Uani 1 1 d .
H2B H 0.9737 0.5454 0.7708 0.022 Uiso 1 1 calc R
O3B O 0.68096(8) 0.44579(14) 0.60237(6) 0.0241(2) Uani 1 1 d .
C3B C 0.96370(12) 0.71447(19) 0.66959(9) 0.0233(3) Uani 1 1 d .
H3B1 H 0.9711 0.6104 0.6367 0.028 Uiso 1 1 calc R
H3B2 H 1.0339 0.7818 0.6883 0.028 Uiso 1 1 calc R
O4B O 0.50184(9) 0.55917(17) 0.79689(8) 0.0362(3) Uani 1 1 d .
C4B C 0.86647(12) 0.8320(2) 0.61632(9) 0.0288(3) Uani 1 1 d .
H4B1 H 0.8434 0.8017 0.5557 0.035 Uiso 1 1 calc R
H4B2 H 0.8878 0.9584 0.6237 0.035 Uiso 1 1 calc R
C5B C 0.77183(12) 0.7956(2) 0.64841(9) 0.0234(3) Uani 1 1 d .
H5B1 H 0.7020 0.7719 0.6005 0.028 Uiso 1 1 calc R
H5B2 H 0.7607 0.8983 0.6806 0.028 Uiso 1 1 calc R
O5B O 0.61960(10) 0.76304(17) 0.85872(8) 0.0410(3) Uani 1 1 d .
C6B C 0.78591(11) 0.4595(2) 0.65526(8) 0.0187(3) Uani 1 1 d .
C7B C 0.65301(12) 0.2823(2) 0.55276(10) 0.0314(4) Uani 1 1 d .
H7B1 H 0.6584 0.1797 0.5902 0.038 Uiso 1 1 calc R
H7B2 H 0.7046 0.2636 0.5227 0.038 Uiso 1 1 calc R
C8B C 0.53716(13) 0.3013(3) 0.49067(10) 0.0370(4) Uani 1 1 d .
H8B1 H 0.4868 0.3173 0.5211 0.055 Uiso 1 1 calc R
H8B2 H 0.5163 0.1947 0.4556 0.055 Uiso 1 1 calc R
H8B3 H 0.5326 0.4044 0.4546 0.055 Uiso 1 1 calc R
C9B C 0.75506(11) 0.62377(18) 0.77494(8) 0.0179(3) Uani 1 1 d .
H9B H 0.7818 0.7309 0.8112 0.021 Uiso 1 1 calc R
C10B C 0.62895(11) 0.6396(2) 0.73522(9) 0.0226(3) Uani 1 1 d .
H10C H 0.6088 0.7454 0.6984 0.027 Uiso 1 1 calc R
H10D H 0.5982 0.5343 0.6999 0.027 Uiso 1 1 calc R
C11B C 0.79117(10) 0.46465(19) 0.83338(8) 0.0174(3) Uani 1 1 d .
C12B C 0.74893(11) 0.2954(2) 0.80907(9) 0.0232(3) Uani 1 1 d .
H12B H 0.6950 0.2775 0.7543 0.028 Uiso 1 1 calc R
C13B C 0.78441(13) 0.1532(2) 0.86362(10) 0.0289(3) Uani 1 1 d .
H13B H 0.7552 0.0385 0.8459 0.035 Uiso 1 1 calc R
C14B C 0.86263(12) 0.1779(2) 0.94409(10) 0.0289(3) Uani 1 1 d .
H14B H 0.8870 0.0804 0.9816 0.035 Uiso 1 1 calc R
C15B C 0.90496(11) 0.3451(2) 0.96955(9) 0.0265(3) Uani 1 1 d .
H15B H 0.9585 0.3624 1.0246 0.032 Uiso 1 1 calc R
C16B C 0.86939(11) 0.4875(2) 0.91481(9) 0.0216(3) Uani 1 1 d .
H16B H 0.8986 0.6019 0.9329 0.026 Uiso 1 1 calc R

loop_
_atom_site_aniso_label
_atom_site_aniso_U_11
_atom_site_aniso_U_22
_atom_site_aniso_U_33
_atom_site_aniso_U_23
_atom_site_aniso_U_13
_atom_site_aniso_U_12
O1A 0.0237(5) 0.0261(5) 0.0328(5) 0.0061(5) 0.0117(4) 0.0069(5)
N1A 0.0242(6) 0.0310(7) 0.0356(7) -0.0068(6) 0.0172(5) -0.0070(6)
C1A 0.0163(6) 0.0200(7) 0.0215(7) -0.0019(6) 0.0080(5) -0.0008(5)
O2A 0.0219(5) 0.0247(5) 0.0286(5) 0.0030(4) 0.0061(4) -0.0036(5)
C2A 0.0191(7) 0.0176(7) 0.0271(7) -0.0001(6) 0.0103(6) 0.0007(6)
O3A 0.0171(5) 0.0308(6) 0.0282(5) 0.0062(5) 0.0057(4) 0.0021(4)
C3A 0.0270(7) 0.0243(8) 0.0312(8) 0.0000(6) 0.0162(6) 0.0040(6)
O4A 0.0596(8) 0.0519(8) 0.0550(8) 0.0224(7) 0.0387(7) 0.0119(7)
C4A 0.0348(8) 0.0373(10) 0.0366(9) -0.0131(8) 0.0175(7) -0.0011(8)
O5A 0.0262(6) 0.0582(8) 0.0445(7) -0.0113(6) 0.0188(5) 0.0023(6)
C5A 0.0253(7) 0.0230(7) 0.0301(8) -0.0078(7) 0.0114(6) -0.0057(6)
C6A 0.0169(6) 0.0229(7) 0.0191(7) -0.0019(6) 0.0066(5) -0.0002(6)
C7A 0.0244(7) 0.0301(9) 0.0314(8) 0.0062(7) 0.0079(6) 0.0078(7)
C8A 0.0274(8) 0.0627(12) 0.0322(9) 0.0110(9) 0.0110(7) 0.0099(8)
C9A 0.0199(7) 0.0175(7) 0.0234(7) 0.0009(6) 0.0098(6) 0.0007(6)
C10A 0.0215(7) 0.0282(8) 0.0261(7) -0.0019(6) 0.0124(6) -0.0045(6)
C11A 0.0180(6) 0.0191(7) 0.0237(7) 0.0001(6) 0.0106(6) -0.0008(6)
C12A 0.0240(7) 0.0261(8) 0.0232(8) 0.0018(6) 0.0097(6) 0.0009(6)
C13A 0.0276(8) 0.0388(9) 0.0227(8) -0.0048(7) 0.0101(6) -0.0051(7)
C14A 0.0359(9) 0.0341(9) 0.0313(9) -0.0144(7) 0.0198(7) -0.0118(7)
C15A 0.0398(9) 0.0205(7) 0.0411(9) -0.0037(7) 0.0247(7) -0.0004(7)
C16A 0.0242(7) 0.0222(7) 0.0281(7) 0.0011(6) 0.0113(6) 0.0024(6)
O1B 0.0216(5) 0.0250(5) 0.0262(5) -0.0064(4) 0.0087(4) -0.0061(4)
N1B 0.0172(6) 0.0254(6) 0.0320(7) 0.0029(6) 0.0116(5) 0.0037(5)
C1B 0.0148(6) 0.0191(7) 0.0182(7) 0.0004(6) 0.0058(5) 0.0000(5)
O2B 0.0202(5) 0.0246(5) 0.0315(6) -0.0064(4) 0.0075(4) 0.0013(5)
C2B 0.0166(6) 0.0167(7) 0.0222(7) -0.0001(6) 0.0072(5) 0.0004(5)
O3B 0.0158(4) 0.0296(6) 0.0233(5) -0.0059(5) 0.0030(4) -0.0011(4)
C3B 0.0230(7) 0.0239(7) 0.0263(7) -0.0024(6) 0.0128(6) -0.0048(6)
O4B 0.0258(6) 0.0417(7) 0.0462(7) 0.0014(6) 0.0190(5) -0.0061(5)
C4B 0.0309(8) 0.0315(9) 0.0249(8) 0.0068(7) 0.0111(6) -0.0032(7)
C5B 0.0236(7) 0.0222(7) 0.0242(7) 0.0057(6) 0.0086(6) 0.0032(6)
O5B 0.0403(7) 0.0442(7) 0.0482(7) -0.0171(6) 0.0275(6) -0.0084(6)
C6B 0.0145(6) 0.0236(7) 0.0188(7) 0.0006(6) 0.0069(5) -0.0015(6)
C7B 0.0269(8) 0.0349(9) 0.0306(8) -0.0143(7) 0.0085(6) -0.0073(7)
C8B 0.0346(9) 0.0415(10) 0.0267(8) -0.0035(8) 0.0014(7) -0.0108(8)
C9B 0.0156(6) 0.0186(7) 0.0202(7) -0.0003(6) 0.0074(5) -0.0003(5)
C10B 0.0180(7) 0.0278(8) 0.0235(7) 0.0012(6) 0.0094(6) 0.0041(6)
C11B 0.0154(6) 0.0188(7) 0.0205(7) 0.0012(6) 0.0092(5) 0.0013(6)
C12B 0.0232(7) 0.0220(7) 0.0253(7) -0.0028(6) 0.0100(6) -0.0032(6)
C13B 0.0337(8) 0.0191(7) 0.0400(9) 0.0022(7) 0.0208(7) -0.0011(6)
C14B 0.0282(8) 0.0282(8) 0.0347(9) 0.0141(7) 0.0166(7) 0.0088(7)
C15B 0.0218(7) 0.0350(9) 0.0227(7) 0.0058(6) 0.0082(6) 0.0047(7)
C16B 0.0193(7) 0.0233(8) 0.0224(7) -0.0009(6) 0.0079(5) -0.0006(6)

loop_
_atom_type_symbol
_atom_type_description
_atom_type_scat_dispersion_real
_atom_type_scat_dispersion_imag
_atom_type_scat_source
C C 0.0181 0.0091 'International Tables Vol C Tables 4.2.6.8 and 6.1.1.4'
H H 0.0000 0.0000 'International Tables Vol C Tables 4.2.6.8 and 6.1.1.4'
N N 0.0311 0.0180 'International Tables Vol C Tables 4.2.6.8 and 6.1.1.4'
O O 0.0492 0.0322 'International Tables Vol C Tables 4.2.6.8 and 6.1.1.4'

loop_
_geom_angle_atom_site_label_1
_geom_angle_atom_site_label_2
_geom_angle_atom_site_label_3
_geom_angle
C2A O1A H1A 106.3(13)
O4A N1A O5A 123.79(13)
O4A N1A C10A 118.83(13)
O5A N1A C10A 117.35(13)
C6A C1A C2A 108.31(11)
C6A C1A C5A 111.42(11)
C2A C1A C5A 101.77(11)
C6A C1A C9A 110.65(11)
C2A C1A C9A 111.73(11)
C5A C1A C9A 112.60(11)
O1A C2A C3A 111.80(12)
O1A C2A C1A 106.72(11)
C3A C2A C1A 102.98(11)
O1A C2A H2A 111.6
C3A C2A H2A 111.6
C1A C2A H2A 111.6
C6A O3A C7A 116.71(11)
C2A C3A C4A 104.91(12)
C2A C3A H3A1 110.8
C4A C3A H3A1 110.8
C2A C3A H3A2 110.8
C4A C3A H3A2 110.8
H3A1 C3A H3A2 108.8
C3A C4A C5A 106.14(12)
C3A C4A H4A1 110.5
C5A C4A H4A1 110.5
C3A C4A H4A2 110.5
C5A C4A H4A2 110.5
H4A1 C4A H4A2 108.7
C4A C5A C1A 106.02(12)
C4A C5A H5A1 110.5
C1A C5A H5A1 110.5
C4A C5A H5A2 110.5
C1A C5A H5A2 110.5
H5A1 C5A H5A2 108.7
O2A C6A O3A 122.63(13)
O2A C6A C1A 125.74(12)
O3A C6A C1A 111.61(11)
O3A C7A C8A 110.45(14)
O3A C7A H7A1 109.6
C8A C7A H7A1 109.6
O3A C7A H7A2 109.6
C8A C7A H7A2 109.6
H7A1 C7A H7A2 108.1
C7A C8A H8A1 109.5
C7A C8A H8A2 109.5
H8A1 C8A H8A2 109.5
C7A C8A H8A3 109.5
H8A1 C8A H8A3 109.5
H8A2 C8A H8A3 109.5
C11A C9A C10A 111.87(11)
C11A C9A C1A 113.84(11)
C10A C9A C1A 111.89(11)
C11A C9A H9A 106.2
C10A C9A H9A 106.2
C1A C9A H9A 106.2
N1A C10A C9A 110.70(12)
N1A C10A H10A 109.5
C9A C10A H10A 109.5
N1A C10A H10B 109.5
C9A C10A H10B 109.5
H10A C10A H10B 108.1
C16A C11A C12A 118.27(13)
C16A C11A C9A 122.20(12)
C12A C11A C9A 119.52(13)
C13A C12A C11A 120.70(14)
C13A C12A H12A 119.7
C11A C12A H12A 119.7
C14A C13A C12A 120.40(14)
C14A C13A H13A 119.8
C12A C13A H13A 119.8
C13A C14A C15A 119.65(15)
C13A C14A H14A 120.2
C15A C14A H14A 120.2
C14A C15A C16A 120.05(15)
C14A C15A H15A 120.0
C16A C15A H15A 120.0
C15A C16A C11A 120.93(13)
C15A C16A H16A 119.5
C11A C16A H16A 119.5
C2B O1B H1B 107.4(12)
O5B N1B O4B 123.83(13)
O5B N1B C10B 118.41(12)
O4B N1B C10B 117.74(12)
C6B C1B C5B 111.93(11)
C6B C1B C2B 107.68(11)
C5B C1B C2B 101.61(10)
C6B C1B C9B 110.41(11)
C5B C1B C9B 112.83(11)
C2B C1B C9B 112.00(10)
O1B C2B C3B 111.59(11)
O1B C2B C1B 107.34(10)
C3B C2B C1B 102.90(11)
O1B C2B H2B 111.5
C3B C2B H2B 111.5
C1B C2B H2B 111.5
C6B O3B C7B 115.50(11)
C2B C3B C4B 104.96(11)
C2B C3B H3B1 110.8
C4B C3B H3B1 110.8
C2B C3B H3B2 110.8
C4B C3B H3B2 110.8
H3B1 C3B H3B2 108.8
C3B C4B C5B 106.16(12)
C3B C4B H4B1 110.5
C5B C4B H4B1 110.5
C3B C4B H4B2 110.5
C5B C4B H4B2 110.5
H4B1 C4B H4B2 108.7
C4B C5B C1B 105.61(11)
C4B C5B H5B1 110.6
C1B C5B H5B1 110.6
C4B C5B H5B2 110.6
C1B C5B H5B2 110.6
H5B1 C5B H5B2 108.7
O2B C6B O3B 121.88(13)
O2B C6B C1B 125.62(12)
O3B C6B C1B 112.49(12)
O3B C7B C8B 107.43(13)
O3B C7B H7B1 110.2
C8B C7B H7B1 110.2
O3B C7B H7B2 110.2
C8B C7B H7B2 110.2
H7B1 C7B H7B2 108.5
C7B C8B H8B1 109.5
C7B C8B H8B2 109.5
H8B1 C8B H8B2 109.5
C7B C8B H8B3 109.5
H8B1 C8B H8B3 109.5
H8B2 C8B H8B3 109.5
C11B C9B C10B 112.03(11)
C11B C9B C1B 113.75(11)
C10B C9B C1B 111.16(11)
C11B C9B H9B 106.4
C10B C9B H9B 106.4
C1B C9B H9B 106.4
N1B C10B C9B 110.43(11)
N1B C10B H10C 109.6
C9B C10B H10C 109.6
N1B C10B H10D 109.6
C9B C10B H10D 109.6
H10C C10B H10D 108.1
C12B C11B C16B 118.19(13)
C12B C11B C9B 122.53(12)
C16B C11B C9B 119.29(13)
C13B C12B C11B 121.02(13)
C13B C12B H12B 119.5
C11B C12B H12B 119.5
C12B C13B C14B 120.05(15)
C12B C13B H13B 120.0
C14B C13B H13B 120.0
C15B C14B C13B 119.76(15)
C15B C14B H14B 120.1
C13B C14B H14B 120.1
C14B C15B C16B 120.12(13)
C14B C15B H15B 119.9
C16B C15B H15B 119.9
C15B C16B C11B 120.86(14)
C15B C16B H16B 119.6
C11B C16B H16B 119.6

loop_
_geom_bond_atom_site_label_1
_geom_bond_atom_site_label_2
_geom_bond_distance
O1A C2A 1.4239(18)
O1A H1A 0.92(2)
N1A O4A 1.2172(19)
N1A O5A 1.2259(18)
N1A C10A 1.5017(19)
C1A C6A 1.5290(19)
C1A C2A 1.5462(18)
C1A C5A 1.548(2)
C1A C9A 1.5618(18)
O2A C6A 1.2061(18)
C2A C3A 1.531(2)
C2A H2A 1.0000
O3A C6A 1.3427(17)
O3A C7A 1.4683(18)
C3A C4A 1.538(2)
C3A H3A1 0.9900
C3A H3A2 0.9900
C4A C5A 1.541(2)
C4A H4A1 0.9900
C4A H4A2 0.9900
C5A H5A1 0.9900
C5A H5A2 0.9900
C7A C8A 1.494(2)
C7A H7A1 0.9900
C7A H7A2 0.9900
C8A H8A1 0.9800
C8A H8A2 0.9800
C8A H8A3 0.9800
C9A C11A 1.523(2)
C9A C10A 1.5302(19)
C9A H9A 1.0000
C10A H10A 0.9900
C10A H10B 0.9900
C11A C16A 1.394(2)
C11A C12A 1.399(2)
C12A C13A 1.389(2)
C12A H12A 0.9500
C13A C14A 1.381(2)
C13A H13A 0.9500
C14A C15A 1.389(2)
C14A H14A 0.9500
C15A C16A 1.390(2)
C15A H15A 0.9500
C16A H16A 0.9500
O1B C2B 1.4275(17)
O1B H1B 0.92(2)
N1B O5B 1.2194(18)
N1B O4B 1.2247(17)
N1B C10B 1.5012(18)
C1B C6B 1.5282(19)
C1B C5B 1.5465(19)
C1B C2B 1.5482(18)
C1B C9B 1.5627(18)
O2B C6B 1.2114(18)
C2B C3B 1.5269(19)
C2B H2B 1.0000
O3B C6B 1.3361(16)
O3B C7B 1.4654(18)
C3B C4B 1.540(2)
C3B H3B1 0.9900
C3B H3B2 0.9900
C4B C5B 1.542(2)
C4B H4B1 0.9900
C4B H4B2 0.9900
C5B H5B1 0.9900
C5B H5B2 0.9900
C7B C8B 1.498(2)
C7B H7B1 0.9900
C7B H7B2 0.9900
C8B H8B1 0.9800
C8B H8B2 0.9800
C8B H8B3 0.9800
C9B C11B 1.5215(19)
C9B C10B 1.5329(18)
C9B H9B 1.0000
C10B H10C 0.9900
C10B H10D 0.9900
C11B C12B 1.394(2)
C11B C16B 1.398(2)
C12B C13B 1.385(2)
C12B H12B 0.9500
C13B C14B 1.388(2)
C13B H13B 0.9500
C14B C15B 1.384(2)
C14B H14B 0.9500
C15B C16B 1.387(2)
C15B H15B 0.9500
C16B H16B 0.9500

loop_
_geom_torsion_atom_site_label_1
_geom_torsion_atom_site_label_2
_geom_torsion_atom_site_label_3
_geom_torsion_atom_site_label_4
_geom_torsion
C6A C1A C2A O1A -167.17(11)
C5A C1A C2A O1A 75.32(13)
C9A C1A C2A O1A -45.05(15)
C6A C1A C2A C3A 74.98(13)
C5A C1A C2A C3A -42.52(14)
C9A C1A C2A C3A -162.90(12)
O1A C2A C3A C4A -76.95(14)
C1A C2A C3A C4A 37.26(15)
C2A C3A C4A C5A -17.11(17)
C3A C4A C5A C1A -9.56(17)
C6A C1A C5A C4A -83.21(15)
C2A C1A C5A C4A 32.03(15)
C9A C1A C5A C4A 151.79(13)
C7A O3A C6A O2A -0.3(2)
C7A O3A C6A C1A -178.97(11)
C2A C1A C6A O2A 12.64(19)
C5A C1A C6A O2A 123.78(15)
C9A C1A C6A O2A -110.13(15)
C2A C1A C6A O3A -168.72(11)
C5A C1A C6A O3A -57.58(14)
C9A C1A C6A O3A 68.50(14)
C6A O3A C7A C8A -83.53(16)
C6A C1A C9A C11A 56.46(15)
C2A C1A C9A C11A -64.31(15)
C5A C1A C9A C11A -178.13(12)
C6A C1A C9A C10A -71.60(14)
C2A C1A C9A C10A 167.64(12)
C5A C1A C9A C10A 53.82(16)
O4A N1A C10A C9A 43.57(19)
O5A N1A C10A C9A -138.05(14)
C11A C9A C10A N1A 60.39(16)
C1A C9A C10A N1A -170.51(11)
C10A C9A C11A C16A 48.61(18)
C1A C9A C11A C16A -79.45(16)
C10A C9A C11A C12A -130.65(13)
C1A C9A C11A C12A 101.29(15)
C16A C11A C12A C13A 0.4(2)
C9A C11A C12A C13A 179.69(12)
C11A C12A C13A C14A -0.2(2)
C12A C13A C14A C15A 0.0(2)
C13A C14A C15A C16A 0.1(2)
C14A C15A C16A C11A 0.0(2)
C12A C11A C16A C15A -0.3(2)
C9A C11A C16A C15A -179.57(13)
C6B C1B C2B O1B -167.76(10)
C5B C1B C2B O1B 74.49(12)
C9B C1B C2B O1B -46.19(14)
C6B C1B C2B C3B 74.40(13)
C5B C1B C2B C3B -43.35(13)
C9B C1B C2B C3B -164.03(11)
O1B C2B C3B C4B -77.91(13)
C1B C2B C3B C4B 36.89(14)
C2B C3B C4B C5B -15.83(15)
C3B C4B C5B C1B -11.35(16)
C6B C1B C5B C4B -81.10(13)
C2B C1B C5B C4B 33.54(14)
C9B C1B C5B C4B 153.63(12)
C7B O3B C6B O2B 0.07(19)
C7B O3B C6B C1B -178.77(11)
C5B C1B C6B O2B 127.58(14)
C2B C1B C6B O2B 16.73(18)
C9B C1B C6B O2B -105.83(15)
C5B C1B C6B O3B -53.63(14)
C2B C1B C6B O3B -164.48(11)
C9B C1B C6B O3B 72.96(14)
C6B O3B C7B C8B -173.30(13)
C6B C1B C9B C11B 54.88(14)
C5B C1B C9B C11B -179.03(11)
C2B C1B C9B C11B -65.11(14)
C6B C1B C9B C10B -72.69(14)
C5B C1B C9B C10B 53.39(15)
C2B C1B C9B C10B 167.32(11)
O5B N1B C10B C9B 49.80(17)
O4B N1B C10B C9B -131.87(13)
C11B C9B C10B N1B 58.39(15)
C1B C9B C10B N1B -173.10(11)
C10B C9B C11B C12B 49.96(17)
C1B C9B C11B C12B -77.16(15)
C10B C9B C11B C16B -129.82(13)
C1B C9B C11B C16B 103.06(14)
C16B C11B C12B C13B -0.8(2)
C9B C11B C12B C13B 179.39(12)
C11B C12B C13B C14B 0.5(2)
C12B C13B C14B C15B 0.0(2)
C13B C14B C15B C16B 0.0(2)
C14B C15B C16B C11B -0.4(2)
C12B C11B C16B C15B 0.78(19)
C9B C11B C16B C15B -179.43(12)
